data_7134582
loop_
_publ_author_name
'Higashino, Tomohiro'
'Minobe, Riku'
'Machino, Tomoya'
'Imahori, Hiroshi'

_publ_section_title
;
 Unexpected cyclization of \b-(hydroxymethyl)phosphole into
 1-phospha-1,6a-dihydrophosphapentalene: a fused 1,3-butadiene-based
 luminophore
;
_journal_issue 52
_journal_name_full 'Chemical Communications'
_journal_page_first 9420
_journal_page_last 9423
_journal_paper_doi 10.1039/D5CC02428E
_journal_volume 61
_journal_year 2025
_chemical_formula_moiety 'C43 H29 O P'
_chemical_formula_sum 'C43 H29 O P'
_chemical_formula_weight 592.63
_space_group_crystal_system monoclinic
_space_group_IT_number 14
_space_group_name_Hall '-P 2ybc'
_space_group_name_H-M_alt 'P 1 21/c 1'
_atom_sites_solution_hydrogens geom
_audit_creation_method SHELXL-2014
_audit_update_record
;
2025-02-17 deposited with the CCDC.	2025-05-21 downloaded from the CCDC.
;
_cell_angle_alpha 90
_cell_angle_beta 94.485(4)
_cell_angle_gamma 90
_cell_formula_units_Z 4
_cell_length_a 9.9397(4)
_cell_length_b 18.8675(6)
_cell_length_c 15.9170(7)
_cell_measurement_reflns_used 12141
_cell_measurement_temperature 143(2)
_cell_measurement_theta_max 30.8190
_cell_measurement_theta_min 2.3080
_cell_volume 2975.9(2)
_computing_cell_refinement 'CrysAlisPro 1.171.39.46e (Rigaku OD, 2018)'
_computing_data_collection 'CrysAlisPro 1.171.39.46e (Rigaku OD, 2018)'
_computing_data_reduction 'CrysAlisPro 1.171.39.46e (Rigaku OD, 2018)'
_computing_structure_refinement 'SHELXL-2014 (Sheldrick, 2014)'
_computing_structure_solution 'SHELXS-2014 (Sheldrick, 2014)'
_diffrn_ambient_temperature 143(2)
_diffrn_detector_area_resol_mean 28.5714
_diffrn_measured_fraction_theta_full 0.993
_diffrn_measured_fraction_theta_max 0.982
_diffrn_measurement_device_type 'Rigaku Saturn724+ (4x4 bin mode)'
_diffrn_measurement_method 'profile data from \w-scans'
_diffrn_radiation_type MoK\a
_diffrn_radiation_wavelength 0.71073
_diffrn_reflns_av_R_equivalents 0.0493
_diffrn_reflns_av_unetI/netI 0.0494
_diffrn_reflns_Laue_measured_fraction_full 0.993
_diffrn_reflns_Laue_measured_fraction_max 0.982
_diffrn_reflns_limit_h_max 12
_diffrn_reflns_limit_h_min -10
_diffrn_reflns_limit_k_max 24
_diffrn_reflns_limit_k_min -24
_diffrn_reflns_limit_l_max 17
_diffrn_reflns_limit_l_min -20
_diffrn_reflns_number 24373
_diffrn_reflns_point_group_measured_fraction_full 0.993
_diffrn_reflns_point_group_measured_fraction_max 0.982
_diffrn_reflns_theta_full 25.242
_diffrn_reflns_theta_max 27.499
_diffrn_reflns_theta_min 2.322
_diffrn_source 'Rotating Anode'
_exptl_absorpt_coefficient_mu 0.128
_exptl_absorpt_correction_T_max 1.00000
_exptl_absorpt_correction_T_min 0.57661
_exptl_absorpt_correction_type multi-scan
_exptl_absorpt_process_details
;
CrysAlisPro 1.171.39.46e (Rigaku Oxford Diffraction, 2018)
Empirical absorption correction using spherical harmonics,
 implemented in SCALE3 ABSPACK scaling algorithm.
;
_exptl_crystal_colour yellow
_exptl_crystal_density_diffrn 1.323
_exptl_crystal_description prism
_exptl_crystal_F_000 1240
_exptl_crystal_size_max 0.300
_exptl_crystal_size_mid 0.100
_exptl_crystal_size_min 0.100
_refine_diff_density_max 0.625
_refine_diff_density_min -0.449
_refine_diff_density_rms 0.056
_refine_ls_extinction_method none
_refine_ls_goodness_of_fit_ref 1.030
_refine_ls_hydrogen_treatment constr
_refine_ls_matrix_type full
_refine_ls_number_parameters 406
_refine_ls_number_reflns 6706
_refine_ls_number_restraints 0
_refine_ls_restrained_S_all 1.030
_refine_ls_R_factor_all 0.0765
_refine_ls_R_factor_gt 0.0567
_refine_ls_shift/su_max 0.000
_refine_ls_shift/su_mean 0.000
_refine_ls_structure_factor_coef Fsqd
_refine_ls_weighting_details 'w=1/[\s^2^(Fo^2^)+(0.0596P)^2^+1.8585P] where P=(Fo^2^+2Fc^2^)/3'
_refine_ls_weighting_scheme calc
_refine_ls_wR_factor_gt 0.1323
_refine_ls_wR_factor_ref 0.1451
_reflns_Friedel_coverage 0.000
_reflns_number_gt 5189
_reflns_number_total 6706
_reflns_threshold_expression 'I > 2\s(I)'
_cod_data_source_file d5cc02428e2.cif
_cod_data_source_block 0518mi
_cod_depositor_comments 'Adding full bibliography for 7134580--7134582.cif.'
_cod_original_sg_symbol_H-M 'P 21/c'
_cod_database_code 7134582
_shelx_space_group_comment
;
The symmetry employed for this shelxl refinement is uniquely defined
by the following loop, which should always be used as a source of
symmetry information in preference to the above space-group names.
They are only intended as comments.
;
_shelx_estimated_absorpt_t_min 0.963
_shelx_estimated_absorpt_t_max 0.987
_shelxl_version_number 2014-3

loop_
_space_group_symop_operation_xyz
'x, y, z'
'-x, y+1/2, -z+1/2'
'-x, -y, -z'
'x, -y-1/2, z-1/2'

loop_
_atom_site_label
_atom_site_type_symbol
_atom_site_fract_x
_atom_site_fract_y
_atom_site_fract_z
_atom_site_U_iso_or_equiv
_atom_site_adp_type
_atom_site_occupancy
_atom_site_site_symmetry_order
_atom_site_calc_flag
_atom_site_refinement_flags_posn
_atom_site_refinement_flags_adp
_atom_site_refinement_flags_occupancy
_atom_site_disorder_assembly
_atom_site_disorder_group
P1 P 0.83597(5) 0.09153(3) 0.21209(4) 0.02567(15) Uani 1 1 d . . . . .
C1 C 0.91044(19) 0.01601(10) 0.26937(13) 0.0219(4) Uani 1 1 d . . . . .
C2 C 0.86627(19) -0.04402(10) 0.22945(12) 0.0207(4) Uani 1 1 d . . . . .
C3 C 0.7782(2) -0.03195(10) 0.15257(13) 0.0236(4) Uani 1 1 d . . . . .
H1 H 0.7408 -0.0703 0.1198 0.028 Uiso 1 1 calc R U . . .
C4 C 0.7526(2) 0.03551(10) 0.13054(13) 0.0238(4) Uani 1 1 d . . . . .
O1 O 0.92807(16) 0.14815(7) 0.18635(10) 0.0351(4) Uani 1 1 d . . . . .
C5 C 0.7072(2) 0.12637(11) 0.27493(14) 0.0283(5) Uani 1 1 d . . . . .
C6 C 0.5898(2) 0.08898(12) 0.28914(15) 0.0359(5) Uani 1 1 d . . . . .
H2 H 0.5746 0.0436 0.2645 0.043 Uiso 1 1 calc R U . . .
C7 C 0.4949(2) 0.11782(15) 0.33927(16) 0.0437(6) Uani 1 1 d . . . . .
H3 H 0.4159 0.0918 0.3495 0.052 Uiso 1 1 calc R U . . .
C8 C 0.5159(3) 0.18430(15) 0.37407(16) 0.0453(6) Uani 1 1 d . . . . .
H4 H 0.4505 0.2046 0.4073 0.054 Uiso 1 1 calc R U . . .
C9 C 0.6324(3) 0.22139(13) 0.36060(17) 0.0459(6) Uani 1 1 d . . . . .
H5 H 0.6473 0.2668 0.3854 0.055 Uiso 1 1 calc R U . . .
C10 C 0.7270(3) 0.19288(12) 0.31133(16) 0.0389(6) Uani 1 1 d . . . . .
H6 H 0.8063 0.2189 0.3022 0.047 Uiso 1 1 calc R U . . .
C11 C 1.0044(2) 0.01571(10) 0.34330(13) 0.0245(4) Uani 1 1 d . . . . .
C12 C 1.0428(2) 0.07635(12) 0.38768(14) 0.0323(5) Uani 1 1 d . . . . .
H7 H 1.0025 0.1205 0.3717 0.039 Uiso 1 1 calc R U . . .
C13 C 1.1407(2) 0.07338(13) 0.45624(16) 0.0389(6) Uani 1 1 d . . . . .
H8 H 1.1634 0.1151 0.4875 0.047 Uiso 1 1 calc R U . . .
C14 C 1.2031(2) 0.01115(13) 0.47818(15) 0.0363(5) Uani 1 1 d . . . . .
H9 H 1.2704 0.0103 0.5240 0.044 Uiso 1 1 calc R U . . .
C15 C 1.1694(2) -0.05257(11) 0.43385(13) 0.0281(5) Uani 1 1 d . . . . .
C16 C 1.2346(2) -0.11698(12) 0.45545(15) 0.0323(5) Uani 1 1 d . . . . .
H10 H 1.3022 -0.1185 0.5010 0.039 Uiso 1 1 calc R U . . .
C17 C 1.2014(2) -0.17731(12) 0.41141(14) 0.0314(5) Uani 1 1 d . . . . .
H11 H 1.2480 -0.2202 0.4253 0.038 Uiso 1 1 calc R U . . .
C18 C 1.0983(2) -0.17650(11) 0.34535(13) 0.0259(4) Uani 1 1 d . . . . .
H12 H 1.0768 -0.2189 0.3150 0.031 Uiso 1 1 calc R U . . .
C19 C 1.02834(19) -0.11543(10) 0.32401(12) 0.0211(4) Uani 1 1 d . . . . .
C20 C 1.06543(19) -0.05120(10) 0.36690(13) 0.0228(4) Uani 1 1 d . . . . .
C21 C 0.6765(2) 0.05975(10) 0.05257(13) 0.0252(4) Uani 1 1 d . . . . .
C22 C 0.5784(2) 0.11144(11) 0.05623(15) 0.0303(5) Uani 1 1 d . . . . .
H13 H 0.5623 0.1317 0.1091 0.036 Uiso 1 1 calc R U . . .
C23 C 0.5023(2) 0.13446(11) -0.01641(15) 0.0323(5) Uani 1 1 d . . . . .
H14 H 0.4340 0.1692 -0.0121 0.039 Uiso 1 1 calc R U . . .
C24 C 0.5259(2) 0.10725(11) -0.09337(15) 0.0332(5) Uani 1 1 d . . . . .
H15 H 0.4746 0.1238 -0.1423 0.040 Uiso 1 1 calc R U . . .
C25 C 0.6256(2) 0.05472(11) -0.10133(14) 0.0285(5) Uani 1 1 d . . . . .
C26 C 0.6518(2) 0.02696(13) -0.18129(15) 0.0362(5) Uani 1 1 d . . . . .
H16 H 0.6013 0.0439 -0.2304 0.043 Uiso 1 1 calc R U . . .
C27 C 0.7485(2) -0.02381(13) -0.18883(16) 0.0401(6) Uani 1 1 d . . . . .
H17 H 0.7633 -0.0427 -0.2427 0.048 Uiso 1 1 calc R U . . .
C28 C 0.8257(2) -0.04787(12) -0.11686(15) 0.0365(5) Uani 1 1 d . . . . .
H18 H 0.8927 -0.0831 -0.1222 0.044 Uiso 1 1 calc R U . . .
C29 C 0.8052(2) -0.02102(11) -0.03905(15) 0.0305(5) Uani 1 1 d . . . . .
H19 H 0.8608 -0.0368 0.0086 0.037 Uiso 1 1 calc R U . . .
C30 C 0.7028(2) 0.03005(10) -0.02773(14) 0.0266(4) Uani 1 1 d . . . . .
C31 C 0.90511(18) -0.11848(9) 0.25900(12) 0.0193(4) Uani 1 1 d . . . . .
C32 C 0.78657(19) -0.15234(10) 0.30247(12) 0.0209(4) Uani 1 1 d . . . . .
C33 C 0.6807(2) -0.11121(11) 0.32817(13) 0.0272(5) Uani 1 1 d . . . . .
H20 H 0.6823 -0.0613 0.3200 0.033 Uiso 1 1 calc R U . . .
C34 C 0.5731(2) -0.14183(12) 0.36549(15) 0.0339(5) Uani 1 1 d . . . . .
H21 H 0.5021 -0.1129 0.3828 0.041 Uiso 1 1 calc R U . . .
C35 C 0.5693(2) -0.21415(12) 0.37737(15) 0.0345(5) Uani 1 1 d . . . . .
H22 H 0.4949 -0.2353 0.4018 0.041 Uiso 1 1 calc R U . . .
C36 C 0.6748(2) -0.25595(12) 0.35342(14) 0.0321(5) Uani 1 1 d . . . . .
H23 H 0.6725 -0.3058 0.3617 0.039 Uiso 1 1 calc R U . . .
C37 C 0.7833(2) -0.22537(11) 0.31750(13) 0.0266(4) Uani 1 1 d . . . . .
H24 H 0.8562 -0.2543 0.3029 0.032 Uiso 1 1 calc R U . . .
C38 C 0.93480(19) -0.15870(9) 0.17779(12) 0.0205(4) Uani 1 1 d . . . . .
C39 C 0.8385(2) -0.20148(10) 0.13436(13) 0.0259(4) Uani 1 1 d . . . . .
H25 H 0.7572 -0.2126 0.1592 0.031 Uiso 1 1 calc R U . . .
C40 C 0.8603(2) -0.22801(11) 0.05502(14) 0.0311(5) Uani 1 1 d . . . . .
H26 H 0.7939 -0.2573 0.0262 0.037 Uiso 1 1 calc R U . . .
C41 C 0.9773(2) -0.21223(12) 0.01776(14) 0.0350(5) Uani 1 1 d . . . . .
H27 H 0.9911 -0.2298 -0.0368 0.042 Uiso 1 1 calc R U . . .
C42 C 1.0741(2) -0.17072(12) 0.06043(14) 0.0339(5) Uani 1 1 d . . . . .
H28 H 1.1555 -0.1602 0.0354 0.041 Uiso 1 1 calc R U . . .
C43 C 1.0535(2) -0.14397(10) 0.14012(13) 0.0272(5) Uani 1 1 d . . . . .
H29 H 1.1210 -0.1154 0.1689 0.033 Uiso 1 1 calc R U . . .

loop_
_atom_site_aniso_label
_atom_site_aniso_U_11
_atom_site_aniso_U_22
_atom_site_aniso_U_33
_atom_site_aniso_U_23
_atom_site_aniso_U_13
_atom_site_aniso_U_12
P1 0.0304(3) 0.0164(2) 0.0312(3) -0.0005(2) 0.0083(2) 0.0009(2)
C1 0.0244(10) 0.0165(9) 0.0252(11) -0.0004(7) 0.0061(8) -0.0003(7)
C2 0.0228(9) 0.0156(8) 0.0247(11) 0.0000(7) 0.0075(8) 0.0000(7)
C3 0.0266(10) 0.0191(9) 0.0250(11) -0.0003(8) 0.0027(8) -0.0003(7)
C4 0.0279(10) 0.0187(9) 0.0258(11) 0.0011(8) 0.0076(8) 0.0045(8)
O1 0.0395(9) 0.0208(7) 0.0468(10) 0.0009(7) 0.0142(8) -0.0020(6)
C5 0.0319(11) 0.0239(10) 0.0295(12) 0.0001(8) 0.0052(9) 0.0051(8)
C6 0.0326(12) 0.0352(12) 0.0401(14) -0.0052(10) 0.0040(10) 0.0004(9)
C7 0.0283(12) 0.0587(17) 0.0440(16) -0.0039(12) 0.0033(11) -0.0003(11)
C8 0.0389(14) 0.0584(17) 0.0385(15) -0.0088(12) 0.0023(11) 0.0202(12)
C9 0.0527(16) 0.0335(13) 0.0521(17) -0.0112(11) 0.0073(13) 0.0118(11)
C10 0.0435(14) 0.0274(11) 0.0470(15) -0.0017(10) 0.0114(12) 0.0021(10)
C11 0.0256(10) 0.0207(9) 0.0277(12) -0.0014(8) 0.0067(9) -0.0029(8)
C12 0.0375(12) 0.0251(10) 0.0348(13) -0.0056(9) 0.0053(10) -0.0028(9)
C13 0.0426(14) 0.0353(12) 0.0388(14) -0.0133(10) 0.0029(11) -0.0095(10)
C14 0.0375(13) 0.0420(13) 0.0282(13) -0.0069(10) -0.0046(10) -0.0088(10)
C15 0.0267(11) 0.0337(11) 0.0242(11) 0.0005(9) 0.0036(9) -0.0051(9)
C16 0.0248(11) 0.0405(12) 0.0310(13) 0.0065(10) -0.0026(9) -0.0027(9)
C17 0.0239(11) 0.0324(11) 0.0378(13) 0.0092(10) 0.0014(9) 0.0021(9)
C18 0.0243(10) 0.0238(10) 0.0297(12) 0.0019(8) 0.0034(9) -0.0007(8)
C19 0.0203(9) 0.0225(9) 0.0210(10) 0.0011(8) 0.0057(8) -0.0026(7)
C20 0.0216(9) 0.0243(10) 0.0231(11) -0.0005(8) 0.0062(8) -0.0027(7)
C21 0.0278(10) 0.0205(9) 0.0279(11) 0.0048(8) 0.0051(9) 0.0018(8)
C22 0.0334(12) 0.0237(10) 0.0345(13) 0.0031(9) 0.0072(10) 0.0073(8)
C23 0.0308(11) 0.0240(10) 0.0424(14) 0.0076(9) 0.0057(10) 0.0070(9)
C24 0.0297(11) 0.0291(11) 0.0394(14) 0.0100(10) -0.0055(10) -0.0030(9)
C25 0.0267(11) 0.0281(11) 0.0310(12) 0.0022(9) 0.0037(9) -0.0071(8)
C26 0.0343(12) 0.0411(13) 0.0329(13) -0.0007(10) -0.0003(10) -0.0122(10)
C27 0.0431(14) 0.0432(14) 0.0354(14) -0.0110(11) 0.0125(11) -0.0119(11)
C28 0.0374(13) 0.0311(12) 0.0427(14) -0.0050(10) 0.0131(11) -0.0011(10)
C29 0.0319(11) 0.0266(10) 0.0336(13) 0.0013(9) 0.0076(9) 0.0032(9)
C30 0.0271(10) 0.0218(10) 0.0315(12) 0.0025(8) 0.0059(9) -0.0031(8)
C31 0.0196(9) 0.0166(9) 0.0218(10) -0.0005(7) 0.0022(8) 0.0002(7)
C32 0.0211(9) 0.0220(9) 0.0192(10) 0.0006(7) -0.0002(8) -0.0020(7)
C33 0.0287(11) 0.0256(10) 0.0278(12) 0.0014(8) 0.0055(9) 0.0000(8)
C34 0.0266(11) 0.0388(12) 0.0375(14) 0.0044(10) 0.0109(10) 0.0038(9)
C35 0.0254(11) 0.0404(13) 0.0386(14) 0.0110(10) 0.0094(10) -0.0050(9)
C36 0.0320(11) 0.0269(11) 0.0375(13) 0.0101(9) 0.0041(10) -0.0046(9)
C37 0.0269(10) 0.0248(10) 0.0284(12) 0.0029(8) 0.0036(9) -0.0009(8)
C38 0.0255(10) 0.0137(8) 0.0225(10) 0.0019(7) 0.0033(8) 0.0025(7)
C39 0.0286(10) 0.0223(10) 0.0269(11) -0.0026(8) 0.0021(9) 0.0007(8)
C40 0.0348(12) 0.0281(11) 0.0296(12) -0.0073(9) -0.0034(10) 0.0031(9)
C41 0.0455(14) 0.0337(12) 0.0264(12) -0.0079(9) 0.0064(10) 0.0097(10)
C42 0.0382(13) 0.0321(11) 0.0333(13) -0.0020(9) 0.0156(10) 0.0006(9)
C43 0.0302(11) 0.0220(10) 0.0302(12) -0.0021(8) 0.0070(9) -0.0030(8)

loop_
_atom_type_symbol
_atom_type_description
_atom_type_scat_dispersion_real
_atom_type_scat_dispersion_imag
_atom_type_scat_source
C C 0.0033 0.0016 'International Tables Vol C Tables 4.2.6.8 and 6.1.1.4'
H H 0.0000 0.0000 'International Tables Vol C Tables 4.2.6.8 and 6.1.1.4'
P P 0.1023 0.0942 'International Tables Vol C Tables 4.2.6.8 and 6.1.1.4'
O O 0.0106 0.0060 'International Tables Vol C Tables 4.2.6.8 and 6.1.1.4'

loop_
_geom_angle_atom_site_label_1
_geom_angle_atom_site_label_2
_geom_angle_atom_site_label_3
_geom_angle
_geom_angle_site_symmetry_1
_geom_angle_site_symmetry_3
_geom_angle_publ_flag
O1 P1 C5 111.67(9) . . ?
O1 P1 C1 117.81(9) . . ?
C5 P1 C1 106.59(9) . . ?
O1 P1 C4 118.45(9) . . ?
C5 P1 C4 107.62(10) . . ?
C1 P1 C4 92.71(9) . . ?
C2 C1 C11 122.96(18) . . ?
C2 C1 P1 108.40(15) . . ?
C11 C1 P1 128.61(14) . . ?
C1 C2 C3 114.34(17) . . ?
C1 C2 C31 124.18(18) . . ?
C3 C2 C31 121.47(16) . . ?
C4 C3 C2 117.05(18) . . ?
C4 C3 H1 121.5 . . ?
C2 C3 H1 121.5 . . ?
C3 C4 C21 126.11(19) . . ?
C3 C4 P1 107.37(15) . . ?
C21 C4 P1 126.46(14) . . ?
C10 C5 C6 118.8(2) . . ?
C10 C5 P1 118.38(17) . . ?
C6 C5 P1 122.84(16) . . ?
C7 C6 C5 120.5(2) . . ?
C7 C6 H2 119.8 . . ?
C5 C6 H2 119.8 . . ?
C8 C7 C6 119.8(2) . . ?
C8 C7 H3 120.1 . . ?
C6 C7 H3 120.1 . . ?
C7 C8 C9 120.0(2) . . ?
C7 C8 H4 120.0 . . ?
C9 C8 H4 120.0 . . ?
C10 C9 C8 120.4(2) . . ?
C10 C9 H5 119.8 . . ?
C8 C9 H5 119.8 . . ?
C9 C10 C5 120.6(2) . . ?
C9 C10 H6 119.7 . . ?
C5 C10 H6 119.7 . . ?
C12 C11 C20 119.95(19) . . ?
C12 C11 C1 123.23(19) . . ?
C20 C11 C1 116.70(17) . . ?
C11 C12 C13 120.7(2) . . ?
C11 C12 H7 119.7 . . ?
C13 C12 H7 119.7 . . ?
C14 C13 C12 120.5(2) . . ?
C14 C13 H8 119.7 . . ?
C12 C13 H8 119.7 . . ?
C13 C14 C15 121.2(2) . . ?
C13 C14 H9 119.4 . . ?
C15 C14 H9 119.4 . . ?
C16 C15 C14 121.6(2) . . ?
C16 C15 C20 119.43(19) . . ?
C14 C15 C20 119.0(2) . . ?
C17 C16 C15 120.5(2) . . ?
C17 C16 H10 119.8 . . ?
C15 C16 H10 119.8 . . ?
C16 C17 C18 120.5(2) . . ?
C16 C17 H11 119.8 . . ?
C18 C17 H11 119.8 . . ?
C19 C18 C17 121.17(19) . . ?
C19 C18 H12 119.4 . . ?
C17 C18 H12 119.4 . . ?
C18 C19 C20 119.17(18) . . ?
C18 C19 C31 119.64(17) . . ?
C20 C19 C31 121.03(17) . . ?
C19 C20 C15 119.20(18) . . ?
C19 C20 C11 122.23(18) . . ?
C15 C20 C11 118.54(18) . . ?
C22 C21 C30 119.33(19) . . ?
C22 C21 C4 120.00(19) . . ?
C30 C21 C4 120.67(18) . . ?
C21 C22 C23 121.4(2) . . ?
C21 C22 H13 119.3 . . ?
C23 C22 H13 119.3 . . ?
C24 C23 C22 120.3(2) . . ?
C24 C23 H14 119.8 . . ?
C22 C23 H14 119.8 . . ?
C23 C24 C25 121.0(2) . . ?
C23 C24 H15 119.5 . . ?
C25 C24 H15 119.5 . . ?
C24 C25 C26 121.2(2) . . ?
C24 C25 C30 119.4(2) . . ?
C26 C25 C30 119.4(2) . . ?
C27 C26 C25 121.1(2) . . ?
C27 C26 H16 119.5 . . ?
C25 C26 H16 119.5 . . ?
C26 C27 C28 119.8(2) . . ?
C26 C27 H17 120.1 . . ?
C28 C27 H17 120.1 . . ?
C29 C28 C27 120.6(2) . . ?
C29 C28 H18 119.7 . . ?
C27 C28 H18 119.7 . . ?
C28 C29 C30 121.6(2) . . ?
C28 C29 H19 119.2 . . ?
C30 C29 H19 119.2 . . ?
C29 C30 C25 117.4(2) . . ?
C29 C30 C21 123.90(19) . . ?
C25 C30 C21 118.63(19) . . ?
C2 C31 C19 110.00(15) . . ?
C2 C31 C38 104.77(15) . . ?
C19 C31 C38 112.68(15) . . ?
C2 C31 C32 109.58(15) . . ?
C19 C31 C32 107.91(15) . . ?
C38 C31 C32 111.85(15) . . ?
C33 C32 C37 118.00(18) . . ?
C33 C32 C31 121.27(17) . . ?
C37 C32 C31 120.73(17) . . ?
C34 C33 C32 121.20(19) . . ?
C34 C33 H20 119.4 . . ?
C32 C33 H20 119.4 . . ?
C35 C34 C33 120.0(2) . . ?
C35 C34 H21 120.0 . . ?
C33 C34 H21 120.0 . . ?
C34 C35 C36 119.7(2) . . ?
C34 C35 H22 120.2 . . ?
C36 C35 H22 120.2 . . ?
C37 C36 C35 120.4(2) . . ?
C37 C36 H23 119.8 . . ?
C35 C36 H23 119.8 . . ?
C36 C37 C32 120.67(19) . . ?
C36 C37 H24 119.7 . . ?
C32 C37 H24 119.7 . . ?
C43 C38 C39 118.32(19) . . ?
C43 C38 C31 119.02(17) . . ?
C39 C38 C31 122.00(17) . . ?
C40 C39 C38 120.6(2) . . ?
C40 C39 H25 119.7 . . ?
C38 C39 H25 119.7 . . ?
C41 C40 C39 120.6(2) . . ?
C41 C40 H26 119.7 . . ?
C39 C40 H26 119.7 . . ?
C42 C41 C40 119.4(2) . . ?
C42 C41 H27 120.3 . . ?
C40 C41 H27 120.3 . . ?
C41 C42 C43 120.5(2) . . ?
C41 C42 H28 119.8 . . ?
C43 C42 H28 119.8 . . ?
C38 C43 C42 120.6(2) . . ?
C38 C43 H29 119.7 . . ?
C42 C43 H29 119.7 . . ?

loop_
_geom_bond_atom_site_label_1
_geom_bond_atom_site_label_2
_geom_bond_distance
_geom_bond_site_symmetry_2
_geom_bond_publ_flag
P1 O1 1.4852(15) . ?
P1 C5 1.809(2) . ?
P1 C1 1.818(2) . ?
P1 C4 1.822(2) . ?
C1 C2 1.355(3) . ?
C1 C11 1.444(3) . ?
C2 C3 1.466(3) . ?
C2 C31 1.522(2) . ?
C3 C4 1.339(3) . ?
C3 H1 0.9500 . ?
C4 C21 1.475(3) . ?
C5 C10 1.390(3) . ?
C5 C6 1.397(3) . ?
C6 C7 1.393(3) . ?
C6 H2 0.9500 . ?
C7 C8 1.380(4) . ?
C7 H3 0.9500 . ?
C8 C9 1.383(4) . ?
C8 H4 0.9500 . ?
C9 C10 1.380(3) . ?
C9 H5 0.9500 . ?
C10 H6 0.9500 . ?
C11 C12 1.383(3) . ?
C11 C20 1.438(3) . ?
C12 C13 1.405(3) . ?
C12 H7 0.9500 . ?
C13 C14 1.361(3) . ?
C13 H8 0.9500 . ?
C14 C15 1.421(3) . ?
C14 H9 0.9500 . ?
C15 C16 1.407(3) . ?
C15 C20 1.426(3) . ?
C16 C17 1.364(3) . ?
C16 H10 0.9500 . ?
C17 C18 1.410(3) . ?
C17 H11 0.9500 . ?
C18 C19 1.375(3) . ?
C18 H12 0.9500 . ?
C19 C20 1.425(3) . ?
C19 C31 1.541(3) . ?
C21 C22 1.384(3) . ?
C21 C30 1.438(3) . ?
C22 C23 1.400(3) . ?
C22 H13 0.9500 . ?
C23 C24 1.365(3) . ?
C23 H14 0.9500 . ?
C24 C25 1.414(3) . ?
C24 H15 0.9500 . ?
C25 C26 1.419(3) . ?
C25 C30 1.427(3) . ?
C26 C27 1.369(3) . ?
C26 H16 0.9500 . ?
C27 C28 1.403(4) . ?
C27 H17 0.9500 . ?
C28 C29 1.368(3) . ?
C28 H18 0.9500 . ?
C29 C30 1.424(3) . ?
C29 H19 0.9500 . ?
C31 C38 1.547(3) . ?
C31 C32 1.550(3) . ?
C32 C33 1.394(3) . ?
C32 C37 1.399(3) . ?
C33 C34 1.390(3) . ?
C33 H20 0.9500 . ?
C34 C35 1.378(3) . ?
C34 H21 0.9500 . ?
C35 C36 1.389(3) . ?
C35 H22 0.9500 . ?
C36 C37 1.385(3) . ?
C36 H23 0.9500 . ?
C37 H24 0.9500 . ?
C38 C43 1.393(3) . ?
C38 C39 1.394(3) . ?
C39 C40 1.391(3) . ?
C39 H25 0.9500 . ?
C40 C41 1.379(3) . ?
C40 H26 0.9500 . ?
C41 C42 1.378(3) . ?
C41 H27 0.9500 . ?
C42 C43 1.395(3) . ?
C42 H28 0.9500 . ?
C43 H29 0.9500 . ?

loop_
_geom_torsion_atom_site_label_1
_geom_torsion_atom_site_label_2
_geom_torsion_atom_site_label_3
_geom_torsion_atom_site_label_4
_geom_torsion
_geom_torsion_site_symmetry_1
_geom_torsion_site_symmetry_2
_geom_torsion_site_symmetry_3
_geom_torsion_site_symmetry_4
_geom_torsion_publ_flag
O1 P1 C1 C2 -127.31(14) . . . . ?
C5 P1 C1 C2 106.32(15) . . . . ?
C4 P1 C1 C2 -2.96(15) . . . . ?
O1 P1 C1 C11 50.8(2) . . . . ?
C5 P1 C1 C11 -75.6(2) . . . . ?
C4 P1 C1 C11 175.14(19) . . . . ?
C11 C1 C2 C3 -176.22(18) . . . . ?
P1 C1 C2 C3 2.0(2) . . . . ?
C11 C1 C2 C31 2.5(3) . . . . ?
P1 C1 C2 C31 -179.24(15) . . . . ?
C1 C2 C3 C4 0.5(3) . . . . ?
C31 C2 C3 C4 -178.28(18) . . . . ?
C2 C3 C4 C21 174.64(18) . . . . ?
C2 C3 C4 P1 -2.7(2) . . . . ?
O1 P1 C4 C3 127.03(15) . . . . ?
C5 P1 C4 C3 -105.17(15) . . . . ?
C1 P1 C4 C3 3.19(16) . . . . ?
O1 P1 C4 C21 -50.3(2) . . . . ?
C5 P1 C4 C21 77.48(19) . . . . ?
C1 P1 C4 C21 -174.15(18) . . . . ?
O1 P1 C5 C10 -17.4(2) . . . . ?
C1 P1 C5 C10 112.60(19) . . . . ?
C4 P1 C5 C10 -148.98(18) . . . . ?
O1 P1 C5 C6 163.40(19) . . . . ?
C1 P1 C5 C6 -66.6(2) . . . . ?
C4 P1 C5 C6 31.8(2) . . . . ?
C10 C5 C6 C7 -0.3(3) . . . . ?
P1 C5 C6 C7 178.90(18) . . . . ?
C5 C6 C7 C8 1.0(4) . . . . ?
C6 C7 C8 C9 -1.4(4) . . . . ?
C7 C8 C9 C10 1.1(4) . . . . ?
C8 C9 C10 C5 -0.4(4) . . . . ?
C6 C5 C10 C9 0.0(4) . . . . ?
P1 C5 C10 C9 -179.3(2) . . . . ?
C2 C1 C11 C12 -175.4(2) . . . . ?
P1 C1 C11 C12 6.7(3) . . . . ?
C2 C1 C11 C20 8.6(3) . . . . ?
P1 C1 C11 C20 -169.30(15) . . . . ?
C20 C11 C12 C13 -0.3(3) . . . . ?
C1 C11 C12 C13 -176.2(2) . . . . ?
C11 C12 C13 C14 2.5(4) . . . . ?
C12 C13 C14 C15 -1.3(4) . . . . ?
C13 C14 C15 C16 179.2(2) . . . . ?
C13 C14 C15 C20 -1.9(3) . . . . ?
C14 C15 C16 C17 -179.4(2) . . . . ?
C20 C15 C16 C17 1.8(3) . . . . ?
C15 C16 C17 C18 -2.0(3) . . . . ?
C16 C17 C18 C19 -0.4(3) . . . . ?
C17 C18 C19 C20 3.1(3) . . . . ?
C17 C18 C19 C31 -172.54(18) . . . . ?
C18 C19 C20 C15 -3.2(3) . . . . ?
C31 C19 C20 C15 172.29(17) . . . . ?
C18 C19 C20 C11 174.76(19) . . . . ?
C31 C19 C20 C11 -9.7(3) . . . . ?
C16 C15 C20 C19 0.9(3) . . . . ?
C14 C15 C20 C19 -178.02(19) . . . . ?
C16 C15 C20 C11 -177.20(19) . . . . ?
C14 C15 C20 C11 3.9(3) . . . . ?
C12 C11 C20 C19 179.16(19) . . . . ?
C1 C11 C20 C19 -4.7(3) . . . . ?
C12 C11 C20 C15 -2.8(3) . . . . ?
C1 C11 C20 C15 173.31(17) . . . . ?
C3 C4 C21 C22 133.8(2) . . . . ?
P1 C4 C21 C22 -49.4(3) . . . . ?
C3 C4 C21 C30 -46.1(3) . . . . ?
P1 C4 C21 C30 130.80(18) . . . . ?
C30 C21 C22 C23 1.3(3) . . . . ?
C4 C21 C22 C23 -178.57(19) . . . . ?
C21 C22 C23 C24 -1.6(3) . . . . ?
C22 C23 C24 C25 1.0(3) . . . . ?
C23 C24 C25 C26 -179.1(2) . . . . ?
C23 C24 C25 C30 -0.1(3) . . . . ?
C24 C25 C26 C27 179.9(2) . . . . ?
C30 C25 C26 C27 0.9(3) . . . . ?
C25 C26 C27 C28 -1.5(3) . . . . ?
C26 C27 C28 C29 0.0(3) . . . . ?
C27 C28 C29 C30 2.2(3) . . . . ?
C28 C29 C30 C25 -2.7(3) . . . . ?
C28 C29 C30 C21 179.7(2) . . . . ?
C24 C25 C30 C29 -177.85(19) . . . . ?
C26 C25 C30 C29 1.2(3) . . . . ?
C24 C25 C30 C21 -0.1(3) . . . . ?
C26 C25 C30 C21 178.88(19) . . . . ?
C22 C21 C30 C29 177.14(19) . . . . ?
C4 C21 C30 C29 -3.0(3) . . . . ?
C22 C21 C30 C25 -0.4(3) . . . . ?
C4 C21 C30 C25 179.41(18) . . . . ?
C1 C2 C31 C19 -15.4(3) . . . . ?
C3 C2 C31 C19 163.27(17) . . . . ?
C1 C2 C31 C38 -136.75(19) . . . . ?
C3 C2 C31 C38 41.9(2) . . . . ?
C1 C2 C31 C32 103.1(2) . . . . ?
C3 C2 C31 C32 -78.2(2) . . . . ?
C18 C19 C31 C2 -165.95(17) . . . . ?
C20 C19 C31 C2 18.5(2) . . . . ?
C18 C19 C31 C38 -49.5(2) . . . . ?
C20 C19 C31 C38 135.04(18) . . . . ?
C18 C19 C31 C32 74.5(2) . . . . ?
C20 C19 C31 C32 -101.0(2) . . . . ?
C2 C31 C32 C33 -15.5(3) . . . . ?
C19 C31 C32 C33 104.3(2) . . . . ?
C38 C31 C32 C33 -131.21(19) . . . . ?
C2 C31 C32 C37 164.90(18) . . . . ?
C19 C31 C32 C37 -75.3(2) . . . . ?
C38 C31 C32 C37 49.2(2) . . . . ?
C37 C32 C33 C34 -1.8(3) . . . . ?
C31 C32 C33 C34 178.59(19) . . . . ?
C32 C33 C34 C35 -0.3(3) . . . . ?
C33 C34 C35 C36 1.3(4) . . . . ?
C34 C35 C36 C37 -0.2(3) . . . . ?
C35 C36 C37 C32 -1.9(3) . . . . ?
C33 C32 C37 C36 2.9(3) . . . . ?
C31 C32 C37 C36 -177.51(19) . . . . ?
C2 C31 C38 C43 73.6(2) . . . . ?
C19 C31 C38 C43 -45.9(2) . . . . ?
C32 C31 C38 C43 -167.73(17) . . . . ?
C2 C31 C38 C39 -96.9(2) . . . . ?
C19 C31 C38 C39 143.53(18) . . . . ?
C32 C31 C38 C39 21.7(2) . . . . ?
C43 C38 C39 C40 -0.7(3) . . . . ?
C31 C38 C39 C40 169.92(18) . . . . ?
C38 C39 C40 C41 -0.3(3) . . . . ?
C39 C40 C41 C42 1.1(3) . . . . ?
C40 C41 C42 C43 -0.9(3) . . . . ?
C39 C38 C43 C42 0.8(3) . . . . ?
C31 C38 C43 C42 -170.05(18) . . . . ?
C41 C42 C43 C38 -0.1(3) . . . . ?
